data_2001720
loop_
_publ_author_name
'Xiao, G.'
'van der Helm, D.'
'Hider, R. C.'
'Dobbin, P. S.'

_publ_section_title
;
 3-[1-(Ethylamino)ethylidene]-6-methyl-3<i>H</i>-pyran-2,4-dione
;
_journal_issue 5
_journal_name_full 'Acta Crystallographica Section C'
_journal_page_first 980
_journal_page_last 982
_journal_paper_doi 10.1107/S0108270192010928
_journal_volume 49
_journal_year 1993
_chemical_formula_sum 'C10 H13 N O3'
_chemical_formula_weight 195.11
_symmetry_cell_setting monoclinic
_symmetry_space_group_name_Hall '-P 2ybc'
_symmetry_space_group_name_H-M 'P 1 21/c 1'
_atom_type_scat_source SHELXS86
_cell_angle_alpha 90
_cell_angle_beta 109.528(3)
_cell_angle_gamma 90
_cell_formula_units_Z 4
_cell_length_a 5.0846(2)
_cell_length_b 27.3740(10)
_cell_length_c 7.4008(3)
_cell_measurement_reflns_used 48
_cell_measurement_temperature 138(2)
_cell_measurement_theta_max 40
_cell_measurement_theta_min 23
_cell_volume 970.83(7)
_diffrn_measurement_device CAD-4
_diffrn_measurement_method \q/2\q
_diffrn_radiation_type CuK\a
_diffrn_radiation_wavelength 1.54178
_diffrn_reflns_limit_h_max 6
_diffrn_reflns_limit_h_min 0
_diffrn_reflns_limit_k_max 34
_diffrn_reflns_limit_k_min 0
_diffrn_reflns_limit_l_max 9
_diffrn_reflns_limit_l_min -9
_diffrn_reflns_number 2001
_diffrn_reflns_theta_max 75.0
_diffrn_standards_decay_% 1.7
_diffrn_standards_interval_time 120
_diffrn_standards_number 3
_exptl_absorpt_coefficient_mu 0.73
_exptl_absorpt_correction_type none
_exptl_crystal_colour colorless
_exptl_crystal_density_diffrn 1.34
_exptl_crystal_description block
_exptl_crystal_size_max 0.50
_exptl_crystal_size_mid 0.30
_exptl_crystal_size_min 0.20
_refine_diff_density_max 0.17
_refine_diff_density_min -0.32
_refine_ls_goodness_of_fit_obs 2.60
_refine_ls_hydrogen_treatment refall
_refine_ls_number_parameters 179
_refine_ls_number_reflns 1862
_refine_ls_R_factor_obs 0.039
_refine_ls_shift/esd_max 0.029
_refine_ls_structure_factor_coef F
_refine_ls_weighting_details 'w = 1/\s^2^(F)'
_refine_ls_weighting_scheme calc
_refine_ls_wR_factor_obs 0.059
_reflns_number_observed 1862
_reflns_number_total 2001
_reflns_observed_criterion I>=2\s(I)
_cod_data_source_file st1027.cif
_cod_data_source_block st1027_structure_1_of_1
_cod_depositor_comments
;
The following automatic conversions were performed:

'_refine_ls_weighting_scheme' value 'w = 1/\s^2^(F)' was changed to
'calc'. New tag '_refine_ls_weighting_details' was created. The value
of the new tag was set to 'w = 1/\s^2^(F)'.

Automatic conversion script
Id: cif_fix_values 3143 2015-03-26 13:38:13Z robertas 
;
_cod_original_cell_volume 970.8(8)
_cod_original_formula_sum 'C10 H13 N1 O3'
_cod_database_code 2001720

loop_
_atom_site_label
_atom_site_fract_x
_atom_site_fract_y
_atom_site_fract_z
_atom_site_U_iso_or_equiv
O(1) .0818(2) .38372(3) .72570(10) .0267(3)
C(2) -.1120(2) .34864(4) .62720(10) .0240(4)
C(3) -.3749(2) .36544(4) .49710(10) .0213(4)
C(4) -.4238(2) .41726(4) .4652(2) .0245(4)
C(5) -.2116(3) .44994(4) .5809(2) .0277(4)
C(6) .0262(3) .43274(4) .7054(2) .0256(4)
O(7) -.0304(2) .30678(3) .66430(10) .0352(3)
C(8) -.5871(2) .33092(4) .39780(10) .0215(4)
N(9) -.8162(2) .34749(4) .27040(10) .0246(3)
C(10) -1.0550(3) .31907(5) .1500(2) .0294(4)
C(11) -1.2832(3) .35355(5) .0377(2) .0307(4)
C(12) -.5596(3) .27711(4) .4351(2) .0284(4)
O(13) -.6419(2) .43477(3) .34450(10) .0333(3)
C(14) .2566(3) .46229(5) .8366(2) .0355(5)
H(5) -.245(3) .4842(6) .566(2) .029(4)
H(9) -.824(5) .3788(9) .257(3) .022(7)
H(10A) -.988(3) .2988(6) .064(2) .029(4)
H(10B) -1.124(3) .2967(6) .231(2) .027(4)
H(11A) -1.211(4) .3772(6) -.040(2) .041(4)
H(11B) -1.343(4) .3734(6) .125(2) .045(5)
H(11C) -1.440(4) .3342(7) -.043(3) .051(5)
H(12A) -.720(5) .2587(7) .353(3) .057(5)
H(12B) -.537(4) .2708(7) .566(3) .058(5)
H(12C) -.394(4) .2636(7) .406(3) .047(5)
H(14A) .282(4) .4523(6) .968(2) .043(4)
H(14B) .208(4) .4968(7) .816(3) .050(5)
H(14C) .433(4) .4557(8) .811(3) .061(6)

loop_
_geom_angle_atom_site_label_1
_geom_angle_atom_site_label_2
_geom_angle_atom_site_label_3
_geom_angle
_geom_angle_publ_flag
O(1) C(2) C(3) 117.80(9) yes
O(1) C(2) O(7) 113.70(10) yes
O(1) C(6) C(5) 121.80(10) yes
O(1) C(6) C(14) 111.90(10) yes
C(2) O(1) C(6) 122.26(9) yes
C(2) C(3) C(4) 119.60(10) yes
C(2) C(3) C(8) 120.20(10) yes
C(3) C(2) O(7) 128.50(10) yes
C(3) C(4) C(5) 117.30(10) yes
C(3) C(4) O(13) 123.40(10) yes
C(3) C(8) N(9) 118.40(10) yes
C(3) C(8) C(12) 123.00(10) yes
C(4) C(3) C(8) 120.20(10) yes
C(4) C(5) C(6) 121.00(10) yes
C(5) C(4) O(13) 119.40(10) yes
C(5) C(6) C(14) 126.30(10) yes
C(8) N(9) C(10) 127.60(10) yes
N(9) C(8) C(12) 118.60(10) yes
N(9) C(10) C(11) 109.30(10) yes

loop_
_geom_bond_atom_site_label_1
_geom_bond_atom_site_label_2
_geom_bond_distance
_geom_bond_publ_flag
O(1) C(2) 1.3940(10) yes
O(1) C(6) 1.3690(10) yes
C(2) C(3) 1.438(2) yes
C(2) O(7) 1.2180(10) yes
C(3) C(4) 1.446(2) yes
C(3) C(8) 1.438(2) yes
C(4) C(5) 1.442(2) yes
C(4) O(13) 1.2630(10) yes
C(5) C(6) 1.337(2) yes
C(6) C(14) 1.486(2) yes
C(8) N(9) 1.3110(10) yes
C(8) C(12) 1.497(2) yes
N(9) C(10) 1.467(2) yes
C(10) C(11) 1.511(2) yes
